data_7210055
loop_
_publ_author_name
'Liu, Bin'
'Jia, Yan-Yan'
'Jin, Jin'
'Liu, Xue-Mei'
'Xue, Gang-Lin'

_publ_section_title
;
 Layer structural bimetallic metamagnets obtained from the aggregation of
 Ru2(CO3)43&#x2212; and Co2+ in existence of halogen
;
_journal_issue 21
_journal_name_full CrystEngComm
_journal_page_first 4280
_journal_paper_doi 10.1039/c3ce00071k
_journal_volume 15
_journal_year 2013
_chemical_formula_moiety '4(C2 H10 Co O11 Ru), 4(C2 H8 Br Co O10 Ru), 21(O2)'
_chemical_formula_sum 'C16 H72 Br4 Co8 O106 Ru8'
_chemical_formula_weight 3560.38
_chemical_name_systematic
;
?
;
_space_group_IT_number 12
_symmetry_cell_setting monoclinic
_symmetry_space_group_name_Hall '-C 2y'
_symmetry_space_group_name_H-M 'C 1 2/m 1'
_atom_sites_solution_hydrogens geom
_atom_sites_solution_primary direct
_atom_sites_solution_secondary difmap
_audit_creation_method SHELXL-97
_cell_angle_alpha 90.00
_cell_angle_beta 100.26(3)
_cell_angle_gamma 90.00
_cell_formula_units_Z 1
_cell_length_a 15.064(3)
_cell_length_b 16.143(3)
_cell_length_c 10.759(2)
_cell_measurement_temperature 293(2)
_cell_volume 2574.5(9)
_computing_cell_refinement 'Bruker SMART'
_computing_data_collection 'Bruker SMART'
_computing_data_reduction 'Bruker SHELXTL'
_computing_molecular_graphics 'Bruker SHELXTL'
_computing_publication_material 'Bruker SHELXTL'
_computing_structure_refinement 'SHELXL-97 (Sheldrick, 1997)'
_computing_structure_solution 'SHELXS-97 (Sheldrick, 1990)'
_diffrn_ambient_temperature 293(2)
_diffrn_measured_fraction_theta_full 0.995
_diffrn_measured_fraction_theta_max 0.995
_diffrn_measurement_device_type 'APEX II CCD'
_diffrn_measurement_method '\w-\p scans'
_diffrn_radiation_monochromator graphite
_diffrn_radiation_source 'fine-focus sealed tube'
_diffrn_radiation_type MoK\a
_diffrn_radiation_wavelength 0.71073
_diffrn_reflns_av_R_equivalents 0.0843
_diffrn_reflns_av_sigmaI/netI 0.0632
_diffrn_reflns_limit_h_max 17
_diffrn_reflns_limit_h_min -17
_diffrn_reflns_limit_k_max 19
_diffrn_reflns_limit_k_min -19
_diffrn_reflns_limit_l_max 12
_diffrn_reflns_limit_l_min -12
_diffrn_reflns_number 10928
_diffrn_reflns_theta_full 25.05
_diffrn_reflns_theta_max 25.05
_diffrn_reflns_theta_min 3.06
_exptl_absorpt_coefficient_mu 4.074
_exptl_absorpt_correction_T_max 0.6195
_exptl_absorpt_correction_T_min 0.4963
_exptl_absorpt_correction_type multi-scan
_exptl_absorpt_process_details sadabs
_exptl_crystal_colour brown
_exptl_crystal_density_diffrn 2.296
_exptl_crystal_density_method 'not measured'
_exptl_crystal_description plate
_exptl_crystal_F_000 1724
_exptl_crystal_size_max 0.20
_exptl_crystal_size_mid 0.16
_exptl_crystal_size_min 0.13
_refine_diff_density_max 2.698
_refine_diff_density_min -1.136
_refine_diff_density_rms 0.179
_refine_ls_extinction_method none
_refine_ls_goodness_of_fit_ref 1.083
_refine_ls_hydrogen_treatment constr
_refine_ls_matrix_type full
_refine_ls_number_parameters 175
_refine_ls_number_reflns 2361
_refine_ls_number_restraints 0
_refine_ls_restrained_S_all 1.083
_refine_ls_R_factor_all 0.0696
_refine_ls_R_factor_gt 0.0513
_refine_ls_shift/su_max 0.000
_refine_ls_shift/su_mean 0.000
_refine_ls_structure_factor_coef Fsqd
_refine_ls_weighting_details 'calc w=1/[\s^2^(Fo^2^)+(0.0464P)^2^+34.2006P] where P=(Fo^2^+2Fc^2^)/3'
_refine_ls_weighting_scheme calc
_refine_ls_wR_factor_gt 0.1145
_refine_ls_wR_factor_ref 0.1227
_reflns_number_gt 1932
_reflns_number_total 2361
_reflns_threshold_expression >2sigma(I)
_cod_data_source_file c3ce00071k.txt
_cod_data_source_block corubr
_cod_original_sg_symbol_H-M 'C 2/m'
_cod_database_code 7210055

loop_
_symmetry_equiv_pos_as_xyz
'x, y, z'
'-x, y, -z'
'x+1/2, y+1/2, z'
'-x+1/2, y+1/2, -z'
'-x, -y, -z'
'x, -y, z'
'-x+1/2, -y+1/2, -z'
'x+1/2, -y+1/2, z'

loop_
_atom_site_label
_atom_site_type_symbol
_atom_site_fract_x
_atom_site_fract_y
_atom_site_fract_z
_atom_site_U_iso_or_equiv
_atom_site_adp_type
_atom_site_occupancy
_atom_site_symmetry_multiplicity
_atom_site_calc_flag
_atom_site_refinement_flags
Ru1 Ru 0.04479(6) 0.5000 0.09753(8) 0.0137(2) Uani 1 2 d S
Ru2 Ru 0.01907(6) 0.0000 0.40307(8) 0.0152(2) Uani 1 2 d S
Co1 Co 0.2500 0.2500 0.0000 0.0217(4) Uani 1 2 d S
Co2 Co 0.2500 0.2500 0.5000 0.0201(4) Uani 1 2 d S
Br3 Br 0.16032(9) 0.5000 0.32359(12) 0.0306(3) Uani 1 2 d S
C1 C 0.0980(5) 0.3772(5) -0.0715(7) 0.0199(18) Uani 1 1 d .
C2 C 0.1198(5) 0.1202(5) 0.5707(7) 0.0198(18) Uani 1 1 d .
O1 O 0.1207(4) 0.4098(3) 0.0386(5) 0.0216(13) Uani 1 1 d .
O2 O 0.1382(4) 0.3138(4) -0.1019(5) 0.0282(14) Uani 1 1 d .
O3 O 0.0323(4) 0.4086(3) -0.1533(5) 0.0200(12) Uani 1 1 d .
O4 O 0.1129(4) 0.0888(3) 0.4584(5) 0.0221(13) Uani 1 1 d .
O5 O 0.1736(4) 0.1795(3) 0.6054(5) 0.0240(13) Uani 1 1 d .
O6 O 0.0728(4) 0.0901(3) 0.6505(5) 0.0210(12) Uani 1 1 d .
O7 O 0.0493(6) 0.0000 0.1954(8) 0.040(2) Uani 1 2 d S
H7A H 0.0112 -0.0398 0.1453 0.061 Uiso 0.50 1 d PR
H7B H 0.1114 -0.0143 0.1972 0.061 Uiso 0.50 1 d PR
O8 O 0.1738(4) 0.1860(4) 0.1153(6) 0.0400(17) Uani 1 1 d .
H8A H 0.2132 0.1510 0.1729 0.060 Uiso 1 1 d R
H8C H 0.1450 0.2251 0.1622 0.060 Uiso 1 1 d R
O9 O 0.2210(4) 0.1567(4) -0.1370(5) 0.0305(15) Uani 1 1 d .
H9B H 0.1569 0.1530 -0.1641 0.046 Uiso 1 1 d R
H9C H 0.2436 0.1048 -0.1012 0.046 Uiso 1 1 d R
O10 O 0.2574(4) 0.1518(4) 0.3705(5) 0.0261(13) Uani 1 1 d .
H10A H 0.3081 0.1172 0.4026 0.039 Uiso 1 1 d R
H10C H 0.2030 0.1197 0.3605 0.039 Uiso 1 1 d R
O11 O 0.1360(4) 0.2967(4) 0.3817(6) 0.0360(16) Uani 1 1 d .
H11A H 0.1158 0.3456 0.4190 0.054 Uiso 1 1 d R
H11B H 0.0891 0.2557 0.3716 0.054 Uiso 1 1 d R
O12 O 0.4263(4) 0.0877(4) 0.3941(6) 0.0420(17) Uani 1 1 d .
O13 O 0.0094(4) 0.2137(4) 0.2108(7) 0.0464(19) Uani 1 1 d .
O14 O 0.8695(9) 0.0000 0.0608(15) 0.095(5) Uani 1 2 d S
O15 O 0.2341(19) 0.0000 0.171(2) 0.077(8) Uani 0.50 2 d SP

loop_
_atom_site_aniso_label
_atom_site_aniso_U_11
_atom_site_aniso_U_22
_atom_site_aniso_U_33
_atom_site_aniso_U_23
_atom_site_aniso_U_13
_atom_site_aniso_U_12
Ru1 0.0138(5) 0.0136(5) 0.0129(5) 0.000 0.0002(4) 0.000
Ru2 0.0166(5) 0.0151(5) 0.0139(5) 0.000 0.0029(4) 0.000
Co1 0.0222(9) 0.0240(9) 0.0172(8) -0.0034(7) -0.0008(7) 0.0060(7)
Co2 0.0219(9) 0.0184(8) 0.0193(8) 0.0002(7) 0.0015(7) -0.0044(6)
Br3 0.0373(8) 0.0251(7) 0.0244(7) 0.000 -0.0079(6) 0.000
C1 0.015(4) 0.025(5) 0.019(4) 0.000(4) 0.003(3) 0.001(3)
C2 0.024(4) 0.016(4) 0.017(4) -0.008(3) -0.003(3) -0.001(3)
O1 0.020(3) 0.025(3) 0.017(3) -0.005(2) -0.005(2) 0.008(2)
O2 0.027(3) 0.027(3) 0.027(3) -0.013(3) -0.006(3) 0.012(3)
O3 0.019(3) 0.021(3) 0.018(3) -0.003(2) -0.002(2) 0.006(2)
O4 0.023(3) 0.025(3) 0.018(3) -0.001(2) 0.005(2) -0.011(2)
O5 0.028(3) 0.019(3) 0.025(3) -0.003(2) 0.005(3) -0.009(2)
O6 0.023(3) 0.022(3) 0.017(3) 0.000(2) 0.001(2) -0.008(2)
O7 0.035(5) 0.059(7) 0.024(5) 0.000 -0.005(4) 0.000
O8 0.041(4) 0.044(4) 0.036(4) 0.009(3) 0.007(3) 0.005(3)
O9 0.027(3) 0.029(3) 0.030(3) -0.009(3) -0.010(3) 0.013(3)
O10 0.027(3) 0.028(3) 0.022(3) 0.000(3) 0.003(3) -0.003(3)
O11 0.035(4) 0.024(3) 0.043(4) -0.002(3) -0.009(3) -0.003(3)
O12 0.041(4) 0.053(4) 0.031(4) 0.003(3) 0.006(3) 0.006(3)
O13 0.034(4) 0.041(4) 0.059(5) 0.019(4) -0.007(3) -0.007(3)
O14 0.074(9) 0.065(9) 0.132(14) 0.000 -0.021(9) 0.000
O15 0.10(2) 0.068(17) 0.071(18) 0.000 0.033(16) 0.000

loop_
_atom_type_symbol
_atom_type_description
_atom_type_scat_dispersion_real
_atom_type_scat_dispersion_imag
_atom_type_scat_source
C C 0.0033 0.0016 'International Tables Vol C Tables 4.2.6.8 and 6.1.1.4'
H H 0.0000 0.0000 'International Tables Vol C Tables 4.2.6.8 and 6.1.1.4'
O O 0.0106 0.0060 'International Tables Vol C Tables 4.2.6.8 and 6.1.1.4'
Co Co 0.3494 0.9721 'International Tables Vol C Tables 4.2.6.8 and 6.1.1.4'
Br Br -0.2901 2.4595 'International Tables Vol C Tables 4.2.6.8 and 6.1.1.4'
Ru Ru -1.2594 0.8363 'International Tables Vol C Tables 4.2.6.8 and 6.1.1.4'

loop_
_geom_angle_atom_site_label_1
_geom_angle_atom_site_label_2
_geom_angle_atom_site_label_3
_geom_angle
_geom_angle_site_symmetry_1
_geom_angle_site_symmetry_3
O1 Ru1 O1 92.1(3) 6_565 .
O1 Ru1 O3 178.9(2) 6_565 2
O1 Ru1 O3 87.4(2) . 2
O1 Ru1 O3 87.4(2) 6_565 5_565
O1 Ru1 O3 178.9(2) . 5_565
O3 Ru1 O3 93.0(3) 2 5_565
O1 Ru1 Ru1 89.21(15) 6_565 5_565
O1 Ru1 Ru1 89.21(15) . 5_565
O3 Ru1 Ru1 89.79(15) 2 5_565
O3 Ru1 Ru1 89.79(15) 5_565 5_565
O1 Ru1 Br3 88.46(15) 6_565 .
O1 Ru1 Br3 88.46(15) . .
O3 Ru1 Br3 92.52(15) 2 .
O3 Ru1 Br3 92.52(15) 5_565 .
Ru1 Ru1 Br3 176.64(7) 5_565 .
O6 Ru2 O6 92.2(3) 5_556 2_556
O6 Ru2 O4 178.9(2) 5_556 .
O6 Ru2 O4 88.9(2) 2_556 .
O6 Ru2 O4 88.9(2) 5_556 6
O6 Ru2 O4 178.9(2) 2_556 6
O4 Ru2 O4 90.0(3) . 6
O6 Ru2 Ru2 89.41(16) 5_556 5_556
O6 Ru2 Ru2 89.41(16) 2_556 5_556
O4 Ru2 Ru2 90.44(16) . 5_556
O4 Ru2 Ru2 90.44(16) 6 5_556
O6 Ru2 O7 88.1(2) 5_556 .
O6 Ru2 O7 88.1(2) 2_556 .
O4 Ru2 O7 92.1(2) . .
O4 Ru2 O7 92.1(2) 6 .
Ru2 Ru2 O7 176.5(2) 5_556 .
O9 Co1 O9 180.0(3) . 7
O9 Co1 O8 90.3(3) . 7
O9 Co1 O8 89.7(3) 7 7
O9 Co1 O8 89.7(3) . .
O9 Co1 O8 90.3(3) 7 .
O8 Co1 O8 180.0(4) 7 .
O9 Co1 O2 86.5(2) . .
O9 Co1 O2 93.5(2) 7 .
O8 Co1 O2 85.5(2) 7 .
O8 Co1 O2 94.5(2) . .
O9 Co1 O2 93.5(2) . 7
O9 Co1 O2 86.5(2) 7 7
O8 Co1 O2 94.5(2) 7 7
O8 Co1 O2 85.5(2) . 7
O2 Co1 O2 180.0(4) . 7
O11 Co2 O11 180.000(1) 7_556 .
O11 Co2 O5 93.1(2) 7_556 7_556
O11 Co2 O5 86.9(2) . 7_556
O11 Co2 O5 86.9(2) 7_556 .
O11 Co2 O5 93.1(2) . .
O5 Co2 O5 180.0(3) 7_556 .
O11 Co2 O10 89.8(2) 7_556 .
O11 Co2 O10 90.2(2) . .
O5 Co2 O10 87.2(2) 7_556 .
O5 Co2 O10 92.8(2) . .
O11 Co2 O10 90.2(2) 7_556 7_556
O11 Co2 O10 89.8(2) . 7_556
O5 Co2 O10 92.8(2) 7_556 7_556
O5 Co2 O10 87.2(2) . 7_556
O10 Co2 O10 180.0(2) . 7_556
O2 C1 O1 120.6(7) . .
O2 C1 O3 118.8(7) . .
O1 C1 O3 120.5(7) . .
O5 C2 O4 120.7(8) . .
O5 C2 O6 118.9(7) . .
O4 C2 O6 120.4(7) . .
C1 O1 Ru1 120.8(5) . .
C1 O2 Co1 129.6(5) . .
C1 O3 Ru1 119.2(5) . 5_565
C2 O4 Ru2 119.1(5) . .
C2 O5 Co2 129.6(5) . .
C2 O6 Ru2 120.4(5) . 5_556
Ru2 O7 H7A 109.5 . .
Ru2 O7 H7B 109.4 . .
H7A O7 H7B 109.5 . .
Co1 O8 H8A 109.3 . .
Co1 O8 H8C 109.4 . .
H8A O8 H8C 109.5 . .
Co1 O9 H9B 109.3 . .
Co1 O9 H9C 109.3 . .
H9B O9 H9C 109.5 . .
Co2 O10 H10A 109.3 . .
Co2 O10 H10C 109.4 . .
H10A O10 H10C 109.5 . .
Co2 O11 H11A 109.3 . .
Co2 O11 H11B 109.3 . .
H11A O11 H11B 109.5 . .

loop_
_geom_bond_atom_site_label_1
_geom_bond_atom_site_label_2
_geom_bond_distance
_geom_bond_site_symmetry_2
Ru1 O1 2.022(5) 6_565
Ru1 O1 2.022(5) .
Ru1 O3 2.033(5) 2
Ru1 O3 2.033(5) 5_565
Ru1 Ru1 2.2838(18) 5_565
Ru1 Br3 2.7269(17) .
Ru2 O6 2.019(5) 5_556
Ru2 O6 2.019(5) 2_556
Ru2 O4 2.026(5) .
Ru2 O4 2.026(5) 6
Ru2 Ru2 2.2599(18) 5_556
Ru2 O7 2.359(9) .
Co1 O9 2.098(5) .
Co1 O9 2.098(5) 7
Co1 O8 2.105(6) 7
Co1 O8 2.105(6) .
Co1 O2 2.107(5) .
Co1 O2 2.107(5) 7
Co2 O11 2.087(6) 7_556
Co2 O11 2.087(6) .
Co2 O5 2.090(5) 7_556
Co2 O5 2.090(5) .
Co2 O10 2.126(6) .
Co2 O10 2.126(6) 7_556
C1 O2 1.263(9) .
C1 O1 1.285(9) .
C1 O3 1.304(9) .
C2 O5 1.267(9) .
C2 O4 1.298(9) .
C2 O6 1.301(10) .
O3 Ru1 2.033(5) 5_565
O6 Ru2 2.019(5) 5_556
O7 H7A 0.9600 .
O7 H7B 0.9600 .
O8 H8A 0.9600 .
O8 H8C 0.9600 .
O9 H9B 0.9600 .
O9 H9C 0.9600 .
O10 H10A 0.9600 .
O10 H10C 0.9600 .
O11 H11A 0.9600 .
O11 H11B 0.9600 .
